data_7228412
loop_
_publ_author_name
'Chan, Chieh-Kai'
'Wang, Heui-Sin'
'Tsai, Yu-Lin'
'Chang, Meng-Yang'

_publ_section_title
;
 Metal triflate promoted synthesis of naphthalenes
;
_journal_issue 47
_journal_name_full 'RSC Adv.'
_journal_page_first 29321
_journal_paper_doi 10.1039/C7RA04960A
_journal_volume 7
_journal_year 2017
_chemical_formula_sum 'C17 H14 O2'
_chemical_formula_weight 250.28
_chemical_name_systematic
;
?
;
_space_group_IT_number 43
_symmetry_cell_setting orthorhombic
_symmetry_space_group_name_Hall 'F 2 -2d'
_symmetry_space_group_name_H-M 'F d d 2'
_atom_sites_solution_hydrogens geom
_atom_sites_solution_primary direct
_atom_sites_solution_secondary difmap
_audit_creation_method SHELXL-97
_audit_update_record
;
2013-02-05 deposited with the CCDC.
2017-05-30 downloaded from the CCDC.
;
_cell_angle_alpha 90.00
_cell_angle_beta 90.00
_cell_angle_gamma 90.00
_cell_formula_units_Z 16
_cell_length_a 13.3885(3)
_cell_length_b 66.3135(18)
_cell_length_c 5.5816(2)
_cell_measurement_reflns_used 4792
_cell_measurement_temperature 100(2)
_cell_measurement_theta_max 26.3515
_cell_measurement_theta_min 3.1044
_cell_volume 4955.6(2)
_computing_cell_refinement 'SAINT V7.68A (Bruker AXS, 2009)'
_computing_data_collection 'APEX2 (Bruker AXS, 2010)'
_computing_data_reduction 'SAINT V7.68A (Bruker AXS, 2009)'
_computing_molecular_graphics 'SHELXTL (Sheldrick, 2008)'
_computing_publication_material SHELXTL
_computing_structure_refinement 'SHELXL-97 (Sheldrick, 2008)'
_computing_structure_solution 'SHELXS-97 (Sheldrick, 2008)'
_diffrn_ambient_temperature 100(2)
_diffrn_detector_area_resol_mean 8.3333
_diffrn_measured_fraction_theta_full 0.999
_diffrn_measured_fraction_theta_max 0.999
_diffrn_measurement_device_type 'Bruker APEX-II CCD'
_diffrn_measurement_method '\f and \w scans'
_diffrn_radiation_monochromator graphite
_diffrn_radiation_source 'fine-focus sealed tube'
_diffrn_radiation_type MoK\a
_diffrn_radiation_wavelength 0.71073
_diffrn_reflns_av_R_equivalents 0.0603
_diffrn_reflns_av_sigmaI/netI 0.0433
_diffrn_reflns_limit_h_max 16
_diffrn_reflns_limit_h_min -10
_diffrn_reflns_limit_k_max 82
_diffrn_reflns_limit_k_min -82
_diffrn_reflns_limit_l_max 6
_diffrn_reflns_limit_l_min -6
_diffrn_reflns_number 11029
_diffrn_reflns_theta_full 26.39
_diffrn_reflns_theta_max 26.39
_diffrn_reflns_theta_min 1.23
_exptl_absorpt_coefficient_mu 0.087
_exptl_absorpt_correction_T_max 0.9486
_exptl_absorpt_correction_T_min 0.8690
_exptl_absorpt_correction_type multi-scan
_exptl_absorpt_process_details 'SADABS V2008/1 (Bruker AXS)'
_exptl_crystal_colour Yellow
_exptl_crystal_density_diffrn 1.342
_exptl_crystal_density_meas ?
_exptl_crystal_density_method 'not measured'
_exptl_crystal_description Tabullar
_exptl_crystal_F_000 2112
_exptl_crystal_size_max 0.25
_exptl_crystal_size_mid 0.25
_exptl_crystal_size_min 0.12
_refine_diff_density_max 0.404
_refine_diff_density_min -0.542
_refine_diff_density_rms 0.183
_refine_ls_abs_structure_details 'Flack H D (1983), Acta Cryst. A39, 876-881'
_refine_ls_abs_structure_Flack 0.2(13)
_refine_ls_extinction_method none
_refine_ls_goodness_of_fit_ref 1.168
_refine_ls_hydrogen_treatment constr
_refine_ls_matrix_type full
_refine_ls_number_parameters 174
_refine_ls_number_reflns 2518
_refine_ls_number_restraints 1
_refine_ls_restrained_S_all 1.168
_refine_ls_R_factor_all 0.0428
_refine_ls_R_factor_gt 0.0325
_refine_ls_shift/su_max 0.001
_refine_ls_shift/su_mean 0.000
_refine_ls_structure_factor_coef Fsqd
_refine_ls_weighting_details 'calc w=1/[\s^2^(Fo^2^)+(0.0687P)^2^+0.0000P] where P=(Fo^2^+2Fc^2^)/3'
_refine_ls_weighting_scheme calc
_refine_ls_wR_factor_gt 0.0807
_refine_ls_wR_factor_ref 0.1154
_reflns_number_gt 2316
_reflns_number_total 2518
_reflns_threshold_expression >2sigma(I)
_cod_data_source_file c7ra04960a2.cif
_cod_data_source_block 121016lt
_cod_depositor_comments
;
The following automatic conversions were performed:

'_exptl_crystal_density_meas' value 'not measured' was changed to '?'
- the value is perceived as not measured.

Automatic conversion script
Id: cif_fix_values 4973 2017-02-22 13:04:09Z antanas 
;
_cod_database_code 7228412

loop_
_symmetry_equiv_pos_as_xyz
'x, y, z'
'-x, -y, z'
'-x+1/4, y+1/4, z+1/4'
'x+1/4, -y+1/4, z+1/4'
'x, y+1/2, z+1/2'
'-x, -y+1/2, z+1/2'
'-x+1/4, y+3/4, z+3/4'
'x+1/4, -y+3/4, z+3/4'
'x+1/2, y, z+1/2'
'-x+1/2, -y, z+1/2'
'-x+3/4, y+1/4, z+3/4'
'x+3/4, -y+1/4, z+3/4'
'x+1/2, y+1/2, z'
'-x+1/2, -y+1/2, z'
'-x+3/4, y+3/4, z+1/4'
'x+3/4, -y+3/4, z+1/4'

loop_
_atom_site_label
_atom_site_type_symbol
_atom_site_fract_x
_atom_site_fract_y
_atom_site_fract_z
_atom_site_U_iso_or_equiv
_atom_site_adp_type
_atom_site_occupancy
_atom_site_symmetry_multiplicity
_atom_site_calc_flag
_atom_site_refinement_flags
O1 O -0.65997(10) -0.738453(19) 0.3449(3) 0.0192(3) Uani 1 1 d .
O2 O -0.80259(9) -0.72736(2) 0.6571(3) 0.0198(3) Uani 1 1 d .
H2 H -0.8046 -0.7356 0.5432 0.030 Uiso 1 1 calc R
C1 C -0.59254(14) -0.74261(3) 0.1522(4) 0.0200(4) Uani 1 1 d .
H1A H -0.5298 -0.7479 0.2169 0.030 Uiso 1 1 calc R
H1B H -0.5792 -0.7302 0.0634 0.030 Uiso 1 1 calc R
H1C H -0.6225 -0.7526 0.0445 0.030 Uiso 1 1 calc R
C2 C -0.63810(14) -0.72250(3) 0.4950(3) 0.0152(4) Uani 1 1 d .
C3 C -0.71258(13) -0.71751(3) 0.6551(4) 0.0152(4) Uani 1 1 d .
C4 C -0.69779(14) -0.70204(3) 0.8265(4) 0.0140(4) Uani 1 1 d .
C5 C -0.60622(13) -0.69088(3) 0.8213(4) 0.0137(4) Uani 1 1 d .
C6 C -0.59200(12) -0.67504(3) 0.9921(4) 0.0146(4) Uani 1 1 d .
C7 C -0.50018(13) -0.66212(3) 0.9824(4) 0.0141(4) Uani 1 1 d .
C8 C -0.48386(14) -0.64918(3) 0.7895(4) 0.0161(4) Uani 1 1 d .
H8 H -0.5298 -0.6490 0.6599 0.019 Uiso 1 1 calc R
C9 C -0.40123(14) -0.63654(3) 0.7847(4) 0.0183(4) Uani 1 1 d .
H9 H -0.3914 -0.6277 0.6529 0.022 Uiso 1 1 calc R
C10 C -0.33272(14) -0.63679(3) 0.9725(4) 0.0184(5) Uani 1 1 d .
H10 H -0.2765 -0.6280 0.9701 0.022 Uiso 1 1 calc R
C11 C -0.53244(13) -0.69641(3) 0.6532(4) 0.0153(4) Uani 1 1 d .
H11 H -0.4712 -0.6892 0.6498 0.018 Uiso 1 1 calc R
C12 C -0.54688(14) -0.71190(3) 0.4946(4) 0.0155(4) Uani 1 1 d .
H12 H -0.4956 -0.7155 0.3849 0.019 Uiso 1 1 calc R
C13 C -0.66314(13) -0.67162(3) 1.1645(4) 0.0159(4) Uani 1 1 d .
H13 H -0.6528 -0.6612 1.2788 0.019 Uiso 1 1 calc R
C14 C -0.75161(14) -0.68327(3) 1.1755(4) 0.0172(4) Uani 1 1 d .
H14 H -0.7990 -0.6809 1.2989 0.021 Uiso 1 1 calc R
C15 C -0.76902(13) -0.69801(3) 1.0083(4) 0.0160(4) Uani 1 1 d .
H15 H -0.8292 -0.7056 1.0143 0.019 Uiso 1 1 calc R
C16 C -0.43074(13) -0.66242(3) 1.1680(4) 0.0171(4) Uani 1 1 d .
H16 H -0.4404 -0.6713 1.2998 0.021 Uiso 1 1 calc R
C17 C -0.34717(13) -0.64988(3) 1.1629(4) 0.0185(4) Uani 1 1 d .
H17 H -0.3001 -0.6503 1.2901 0.022 Uiso 1 1 calc R

loop_
_atom_site_aniso_label
_atom_site_aniso_U_11
_atom_site_aniso_U_22
_atom_site_aniso_U_33
_atom_site_aniso_U_23
_atom_site_aniso_U_13
_atom_site_aniso_U_12
O1 0.0210(6) 0.0173(7) 0.0192(8) -0.0050(6) 0.0040(6) -0.0043(5)
O2 0.0172(6) 0.0196(7) 0.0227(8) -0.0051(6) 0.0026(6) -0.0063(5)
C1 0.0234(10) 0.0192(9) 0.0174(11) -0.0037(9) 0.0014(9) 0.0007(8)
C2 0.0193(9) 0.0105(9) 0.0159(11) -0.0010(8) -0.0011(8) 0.0002(7)
C3 0.0126(8) 0.0141(9) 0.0189(10) 0.0030(8) -0.0007(8) -0.0012(7)
C4 0.0131(8) 0.0133(8) 0.0156(10) 0.0020(8) -0.0004(8) 0.0013(7)
C5 0.0133(8) 0.0123(9) 0.0154(10) 0.0033(8) -0.0007(8) 0.0017(7)
C6 0.0140(8) 0.0132(9) 0.0167(10) 0.0030(8) -0.0013(8) 0.0010(7)
C7 0.0145(8) 0.0116(8) 0.0161(10) -0.0039(7) 0.0023(8) 0.0018(7)
C8 0.0182(9) 0.0153(9) 0.0148(10) -0.0024(8) -0.0003(8) 0.0013(7)
C9 0.0212(10) 0.0157(9) 0.0181(11) 0.0007(8) 0.0043(8) -0.0003(7)
C10 0.0159(9) 0.0149(9) 0.0243(12) -0.0034(8) 0.0037(8) -0.0033(7)
C11 0.0129(8) 0.0144(9) 0.0185(11) 0.0022(8) 0.0001(8) -0.0009(7)
C12 0.0147(8) 0.0144(9) 0.0173(10) 0.0017(8) 0.0031(8) 0.0021(7)
C13 0.0171(8) 0.0146(9) 0.0161(10) -0.0017(8) -0.0001(8) 0.0019(7)
C14 0.0146(8) 0.0192(9) 0.0178(11) 0.0003(8) 0.0026(8) 0.0022(7)
C15 0.0118(8) 0.0160(9) 0.0204(11) 0.0024(9) 0.0015(8) -0.0001(7)
C16 0.0187(9) 0.0157(9) 0.0169(10) -0.0003(8) 0.0012(9) 0.0009(7)
C17 0.0172(9) 0.0208(10) 0.0176(10) -0.0025(9) 0.0006(9) -0.0006(7)

loop_
_atom_type_symbol
_atom_type_description
_atom_type_scat_dispersion_real
_atom_type_scat_dispersion_imag
_atom_type_scat_source
C C 0.0033 0.0016 'International Tables Vol C Tables 4.2.6.8 and 6.1.1.4'
H H 0.0000 0.0000 'International Tables Vol C Tables 4.2.6.8 and 6.1.1.4'
O O 0.0106 0.0060 'International Tables Vol C Tables 4.2.6.8 and 6.1.1.4'

loop_
_geom_angle_atom_site_label_1
_geom_angle_atom_site_label_2
_geom_angle_atom_site_label_3
_geom_angle
C2 O1 C1 118.02(15)
C3 O2 H2 109.5
O1 C1 H1A 109.5
O1 C1 H1B 109.5
H1A C1 H1B 109.5
O1 C1 H1C 109.5
H1A C1 H1C 109.5
H1B C1 H1C 109.5
C3 C2 O1 115.06(16)
C3 C2 C12 120.53(17)
O1 C2 C12 124.40(17)
O2 C3 C2 121.79(18)
O2 C3 C4 117.52(17)
C2 C3 C4 120.69(16)
C3 C4 C15 121.74(16)
C3 C4 C5 118.69(17)
C15 C4 C5 119.51(17)
C11 C5 C6 122.71(16)
C11 C5 C4 118.59(16)
C6 C5 C4 118.67(17)
C13 C6 C5 119.71(17)
C13 C6 C7 119.99(17)
C5 C6 C7 120.29(17)
C16 C7 C8 118.60(17)
C16 C7 C6 120.85(18)
C8 C7 C6 120.53(18)
C9 C8 C7 120.77(19)
C9 C8 H8 119.6
C7 C8 H8 119.6
C8 C9 C10 120.20(19)
C8 C9 H9 119.9
C10 C9 H9 119.9
C17 C10 C9 119.52(18)
C17 C10 H10 120.2
C9 C10 H10 120.2
C12 C11 C5 121.71(17)
C12 C11 H11 119.1
C5 C11 H11 119.1
C11 C12 C2 119.70(18)
C11 C12 H12 120.1
C2 C12 H12 120.1
C6 C13 C14 121.40(19)
C6 C13 H13 119.3
C14 C13 H13 119.3
C15 C14 C13 120.11(19)
C15 C14 H14 119.9
C13 C14 H14 119.9
C14 C15 C4 120.48(17)
C14 C15 H15 119.8
C4 C15 H15 119.8
C7 C16 C17 120.82(19)
C7 C16 H16 119.6
C17 C16 H16 119.6
C10 C17 C16 120.1(2)
C10 C17 H17 120.0
C16 C17 H17 120.0

loop_
_geom_bond_atom_site_label_1
_geom_bond_atom_site_label_2
_geom_bond_distance
O1 C2 1.381(2)
O1 C1 1.431(3)
O2 C3 1.371(2)
O2 H2 0.8400
C1 H1A 0.9800
C1 H1B 0.9800
C1 H1C 0.9800
C2 C3 1.379(3)
C2 C12 1.409(3)
C3 C4 1.416(3)
C4 C15 1.418(3)
C4 C5 1.432(2)
C5 C11 1.411(3)
C5 C6 1.431(3)
C6 C13 1.373(3)
C6 C7 1.499(2)
C7 C16 1.392(3)
C7 C8 1.394(3)
C8 C9 1.388(3)
C8 H8 0.9500
C9 C10 1.393(3)
C9 H9 0.9500
C10 C17 1.386(3)
C10 H10 0.9500
C11 C12 1.370(3)
C11 H11 0.9500
C12 H12 0.9500
C13 C14 1.415(3)
C13 H13 0.9500
C14 C15 1.371(3)
C14 H14 0.9500
C15 H15 0.9500
C16 C17 1.394(3)
C16 H16 0.9500
C17 H17 0.9500
